data_1100080
loop_
_publ_author_name
'Anderson, L.'
'Lindquist, O.'

_publ_section_title
;
 Neutron Diffraction Refinement of Magnesium Sulfite Hexahydrate,
 MgSO~3~.(H~2~O)~6~
;
_journal_coden_ASTM ACSCEE
_journal_issue 4
_journal_name_full
;
 Acta Crystallographica, Section C: Crystal Structure Communications
;
_journal_page_first 584
_journal_page_last 586
_journal_paper_doi 10.1107/S0108270184004972
_journal_volume 40
_journal_year 1984
_chemical_formula_structural 'Mg S O3 (H2 O)6'
_chemical_formula_sum 'H12 Mg O9 S'
_chemical_name_systematic 'Magnesium sulfate(IV) hexahydrate'
_space_group_IT_number 146
_symmetry_cell_setting trigonal
_symmetry_space_group_name_Hall 'P 3*'
_symmetry_space_group_name_H-M 'R 3 :R'
_cell_angle_alpha 96.28(2)
_cell_angle_beta 96.28(2)
_cell_angle_gamma 96.28(2)
_cell_formula_units_Z 1
_cell_length_a 5.933(2)
_cell_length_b 5.933(2)
_cell_length_c 5.933(2)
_cell_volume 204.8
_refine_ls_R_factor_all 0.036
_cod_depositor_comments
;
 Correcting the sign of the 'O2' atom z coordinate after
 consulting the original publication.

 Antanas Vaitkus,
 2016-07-04

 Correcting the '_atom_site_attached_hydrogens' values. Oxygen
 atoms 'O2' and 'O3' were both marked as having two attached
 hydrogens even though coordinates for these hydrogens were
 given explicitly. The number of attached hydrogens was changed
 from '2' to '0' for these atoms.

 Antanas Vaitkus,
 2016-07-12
;
_cod_original_sg_symbol_H-M 'R 3 R'
_cod_database_code 1100080

loop_
_symmetry_equiv_pos_as_xyz
x,y,z
y,z,x
z,x,y

loop_
_atom_site_label
_atom_site_type_symbol
_atom_site_symmetry_multiplicity
_atom_site_Wyckoff_symbol
_atom_site_fract_x
_atom_site_fract_y
_atom_site_fract_z
_atom_site_occupancy
_atom_site_attached_hydrogens
_atom_site_calc_flag
Mg1 Mg2+ 1 a 0. 0. 0. 1. 0 d
S1 S4+ 1 a 0.5021(6) 0.5021(6) 0.5021(6) 1. 0 d
O1 O2- 3 b 0.5598(3) 0.4826(3) 0.2565(3) 1. 0 d
O2 O2- 3 b -0.3165(3) -0.1254(3) 0.0765(4) 1. 0 d
O3 O2- 3 b 0.3288(3) 0.1464(3) -0.0496(3) 1. 0 d
H1 H1+ 3 b -0.4523(5) -0.0624(5) 0.0258(6) 1. 0 d
H2 H1+ 3 b -0.3632(5) -0.2635(5) 0.1408(6) 1. 0 d
H3 H1+ 3 b 0.4036(5) 0.2737(5) 0.0651(5) 1. 0 d
H4 H1+ 3 b 0.36722(5) 0.1930(5) -0.1956(5) 1. 0 d

loop_
_atom_type_symbol
_atom_type_oxidation_number
Mg2+ 2.000
S4+ 4.000
O2- -2.000
H1+ 1.000
